data_7126832
loop_
_publ_author_name
'Behera, Kanhu Charan'
'Bag, Bamaprasad'

_publ_section_title
;
 Selective DCP detection with xanthene derivatives by carbonyl
 phosphorylation.
;
_journal_issue 65
_journal_name_full 'Chemical communications (Cambridge, England)'
_journal_page_first 9308
_journal_page_last 9311
_journal_paper_doi 10.1039/d0cc03985c
_journal_volume 56
_journal_year 2020
_chemical_formula_moiety '[C33 H29 N3 O4). C2H5OH]'
_chemical_formula_sum 'C35 H35 N3 O5'
_chemical_formula_weight 577.66
_space_group_crystal_system monoclinic
_space_group_IT_number 9
_space_group_name_Hall 'C -2yc'
_space_group_name_H-M_alt 'C 1 c 1'
_atom_sites_solution_hydrogens mixed
_audit_creation_method SHELXL-2013
_audit_update_record
;
2020-01-20 deposited with the CCDC.	2020-07-07 downloaded from the CCDC.
;
_cell_angle_alpha 90
_cell_angle_beta 110.696(3)
_cell_angle_gamma 90
_cell_formula_units_Z 4
_cell_length_a 16.2392(19)
_cell_length_b 12.0245(16)
_cell_length_c 17.250(2)
_cell_measurement_reflns_used 3834
_cell_measurement_temperature 102(2)
_cell_measurement_theta_max 17.28
_cell_measurement_theta_min 2.25
_cell_volume 3151.0(7)
_computing_cell_refinement 'Bruker SAINT'
_computing_data_collection 'Bruker Apex 2'
_computing_data_reduction 'Bruker SAINT'
_computing_molecular_graphics 'Bruker SHELXTL'
_computing_publication_material 'Bruker SHELXTL'
_computing_structure_refinement 'SHELXL-2013 (Sheldrick, 2013)'
_computing_structure_solution 'SHELXS-97 (Sheldrick, 2008)'
_diffrn_ambient_temperature 102(2)
_diffrn_measured_fraction_theta_full 0.343
_diffrn_measured_fraction_theta_max 0.998
_diffrn_measurement_device_type 'Bruker APEX-II CCD'
_diffrn_measurement_method '\f and \w scans'
_diffrn_radiation_type MoK\a
_diffrn_radiation_wavelength 0.71073
_diffrn_reflns_av_R_equivalents 0.0532
_diffrn_reflns_av_unetI/netI 0.0459
_diffrn_reflns_Laue_measured_fraction_full 0.343
_diffrn_reflns_Laue_measured_fraction_max 0.998
_diffrn_reflns_limit_h_max 13
_diffrn_reflns_limit_h_min -12
_diffrn_reflns_limit_k_max 10
_diffrn_reflns_limit_k_min -10
_diffrn_reflns_limit_l_max 14
_diffrn_reflns_limit_l_min -14
_diffrn_reflns_number 7413
_diffrn_reflns_point_group_measured_fraction_full 0.330
_diffrn_reflns_point_group_measured_fraction_max 0.963
_diffrn_reflns_theta_full 25.242
_diffrn_reflns_theta_max 17.337
_diffrn_reflns_theta_min 2.250
_exptl_absorpt_coefficient_mu 0.082
_exptl_absorpt_correction_type none
_exptl_crystal_colour colourless
_exptl_crystal_density_diffrn 1.218
_exptl_crystal_description block
_exptl_crystal_F_000 1224
_exptl_crystal_recrystallization_method 'Re-crystallisation from solvent'
_exptl_crystal_size_max 0.13
_exptl_crystal_size_mid 0.10
_exptl_crystal_size_min 0.08
_refine_diff_density_max 0.068
_refine_diff_density_min -0.096
_refine_diff_density_rms 0.021
_refine_ls_abs_structure_details
;
 Flack x determined using 819 quotients [(I+)-(I-)]/[(I+)+(I-)]
 (Parsons and Flack (2004), Acta Cryst. A60, s61).
;
_refine_ls_abs_structure_Flack 0.0(10)
_refine_ls_extinction_method none
_refine_ls_goodness_of_fit_ref 1.076
_refine_ls_hydrogen_treatment mixed
_refine_ls_matrix_type full
_refine_ls_number_parameters 400
_refine_ls_number_reflns 1882
_refine_ls_number_restraints 2
_refine_ls_restrained_S_all 1.076
_refine_ls_R_factor_all 0.0297
_refine_ls_R_factor_gt 0.0278
_refine_ls_shift/su_max 0.009
_refine_ls_shift/su_mean 0.002
_refine_ls_structure_factor_coef Fsqd
_refine_ls_weighting_details 'w=1/[\s^2^(Fo^2^)+(0.0301P)^2^+0.4708P] where P=(Fo^2^+2Fc^2^)/3'
_refine_ls_weighting_scheme calc
_refine_ls_wR_factor_gt 0.0639
_refine_ls_wR_factor_ref 0.0652
_reflns_Friedel_coverage 0.924
_reflns_Friedel_fraction_full 0.318
_reflns_Friedel_fraction_max 0.927
_reflns_number_gt 1824
_reflns_number_total 1882
_reflns_threshold_expression 'I > 2\s(I)'
_cod_data_source_file d0cc03985c2.cif
_cod_data_source_block BPB-KCB-76
_cod_depositor_comments 'Adding full bibliography for 7126831--7126833.cif.'
_cod_original_sg_symbol_H-M 'C c'
_cod_database_code 7126832
_shelx_space_group_comment
;
The symmetry employed for this shelxl refinement is uniquely defined
by the following loop, which should always be used as a source of
symmetry information in preference to the above space-group names.
They are only intended as comments.
;
_shelxl_version_number 2013-4

loop_
_space_group_symop_operation_xyz
'x, y, z'
'x, -y, z+1/2'
'x+1/2, y+1/2, z'
'x+1/2, -y+1/2, z+1/2'

loop_
_atom_site_label
_atom_site_type_symbol
_atom_site_fract_x
_atom_site_fract_y
_atom_site_fract_z
_atom_site_U_iso_or_equiv
_atom_site_adp_type
_atom_site_occupancy
_atom_site_site_symmetry_order
_atom_site_calc_flag
_atom_site_refinement_flags_posn
_atom_site_refinement_flags_adp
_atom_site_refinement_flags_occupancy
_atom_site_disorder_assembly
_atom_site_disorder_group
O1 O 0.4437(3) 0.8742(6) 0.4998(4) 0.0229(13) Uani 1 1 d . . . . .
O2 O 0.1599(3) 0.6836(4) 0.6317(3) 0.0227(13) Uani 1 1 d . . . . .
O3 O 0.5185(5) 1.1847(5) 0.6791(3) 0.0328(17) Uani 1 1 d . . . . .
O4 O 0.3704(4) 0.6247(5) 0.2794(5) 0.0365(17) Uani 1 1 d . . . . .
N1 N 0.2659(5) 0.7578(5) 0.5887(3) 0.0161(14) Uani 1 1 d . . . . .
N2 N 0.3225(6) 0.6719(5) 0.6275(3) 0.0186(16) Uani 1 1 d . . . . .
N3 N 0.8369(5) 0.3109(6) 0.8422(4) 0.0273(18) Uani 1 1 d . . . . .
C1 C 0.3287(5) 1.0089(8) 0.6229(5) 0.0203(19) Uani 1 1 d . . . . .
H1 H 0.2763 1.0035 0.6352 0.024 Uiso 1 1 calc R U . . .
C2 C 0.3867(6) 1.0921(7) 0.6592(4) 0.0219(19) Uani 1 1 d . . . . .
H2 H 0.3748 1.1437 0.6955 0.026 Uiso 1 1 calc R U . . .
C3 C 0.4636(6) 1.0993(8) 0.6416(5) 0.024(2) Uani 1 1 d . . . . .
C4 C 0.4810(5) 1.0249(10) 0.5890(6) 0.022(2) Uani 1 1 d . . . . .
H4 H 0.5343 1.0297 0.5780 0.026 Uiso 1 1 calc R U . . .
C5 C 0.2441(5) 0.7077(8) 0.4073(6) 0.0210(19) Uani 1 1 d . . . . .
H5 H 0.1887 0.6937 0.4124 0.025 Uiso 1 1 calc R U . . .
C6 C 0.2649(6) 0.6530(6) 0.3475(6) 0.024(2) Uani 1 1 d . . . . .
H6 H 0.2250 0.6008 0.3123 0.029 Uiso 1 1 calc R U . . .
C7 C 0.3457(7) 0.6748(8) 0.3386(6) 0.025(2) Uani 1 1 d . . . . .
C8 C 0.4030(5) 0.7476(8) 0.3906(7) 0.0217(19) Uani 1 1 d . . . . .
H8 H 0.4583 0.7616 0.3852 0.026 Uiso 1 1 calc R U . . .
C9 C 0.3427(6) 0.9315(7) 0.5686(5) 0.0142(18) Uani 1 1 d . . . . .
C10 C 0.4197(7) 0.9428(9) 0.5522(5) 0.021(2) Uani 1 1 d . . . . .
C11 C 0.3011(6) 0.7837(7) 0.4615(5) 0.014(2) Uani 1 1 d . . . . .
C12 C 0.3809(6) 0.8014(8) 0.4514(6) 0.0180(19) Uani 1 1 d . . . . .
C13 C 0.2775(5) 0.8414(7) 0.5285(5) 0.0153(19) Uani 1 1 d . . . . .
C14 C 0.1852(5) 0.8905(7) 0.4985(5) 0.0125(19) Uani 1 1 d . . . . .
C15 C 0.1537(6) 0.9759(7) 0.4435(4) 0.0174(19) Uani 1 1 d . . . . .
H15 H 0.1888 1.0081 0.4155 0.021 Uiso 1 1 calc R U . . .
C16 C 0.0689(6) 1.0144(5) 0.4297(4) 0.0261(19) Uani 1 1 d . . . . .
H16 H 0.0452 1.0721 0.3905 0.031 Uiso 1 1 calc R U . . .
C17 C 0.0183(5) 0.9701(7) 0.4722(5) 0.0244(19) Uani 1 1 d . . . . .
H17 H -0.0386 0.9995 0.4636 0.029 Uiso 1 1 calc R U . . .
C18 C 0.0505(6) 0.8830(7) 0.5272(5) 0.0188(19) Uani 1 1 d . . . . .
H18 H 0.0163 0.8514 0.5563 0.023 Uiso 1 1 calc R U . . .
C19 C 0.1338(6) 0.8436(7) 0.5385(5) 0.0165(19) Uani 1 1 d . . . . .
C20 C 0.1830(6) 0.7537(8) 0.5922(5) 0.015(2) Uani 1 1 d . . . . .
C21 C 0.4049(8) 0.6811(6) 0.6385(4) 0.020(2) Uani 1 1 d . . . . .
H21 H 0.4249 0.7470 0.6206 0.024 Uiso 1 1 calc R U . . .
C22 C 0.4671(7) 0.5961(7) 0.6766(4) 0.0184(19) Uani 1 1 d . . . . .
H22 H 0.4461 0.5272 0.6893 0.022 Uiso 1 1 calc R U . . .
C23 C 0.5543(8) 0.6090(6) 0.6955(5) 0.023(2) Uani 1 1 d . . . . .
H23 H 0.5720 0.6789 0.6812 0.028 Uiso 1 1 calc R U . . .
C24 C 0.6251(7) 0.5310(8) 0.7348(5) 0.0153(19) Uani 1 1 d . . . . .
C25 C 0.7121(8) 0.5661(7) 0.7617(5) 0.0199(18) Uani 1 1 d . . . . .
H25 H 0.7239 0.6420 0.7545 0.024 Uiso 1 1 calc R U . . .
C26 C 0.7814(5) 0.4963(10) 0.7978(4) 0.0210(19) Uani 1 1 d . . . . .
H26 H 0.8395 0.5253 0.8156 0.025 Uiso 1 1 calc R U . . .
C27 C 0.6118(5) 0.4180(9) 0.7471(4) 0.0204(19) Uani 1 1 d . . . . .
H27 H 0.5534 0.3899 0.7297 0.024 Uiso 1 1 calc R U . . .
C28 C 0.6806(7) 0.3472(6) 0.7833(5) 0.0205(19) Uani 1 1 d . . . . .
H28 H 0.6685 0.2716 0.7913 0.025 Uiso 1 1 calc R U . . .
C29 C 0.7688(7) 0.3831(9) 0.8094(5) 0.0195(19) Uani 1 1 d . . . . .
C30 C 0.8226(5) 0.1904(7) 0.8456(5) 0.032(2) Uani 1 1 d . . . . .
H30A H 0.8760 0.1504 0.8458 0.039 Uiso 1 1 calc R U . . .
H30B H 0.7732 0.1676 0.7953 0.039 Uiso 1 1 calc R U . . .
C31 C 0.8021(5) 0.1573(6) 0.9221(5) 0.042(2) Uani 1 1 d . . . . .
H31A H 0.7927 0.0767 0.9216 0.063 Uiso 1 1 calc R U . . .
H31B H 0.7489 0.1959 0.9217 0.063 Uiso 1 1 calc R U . . .
H31C H 0.8516 0.1778 0.9720 0.063 Uiso 1 1 calc R U . . .
C32 C 0.9268(5) 0.3502(6) 0.8836(5) 0.030(2) Uani 1 1 d . . . . .
H32A H 0.9568 0.3004 0.9308 0.036 Uiso 1 1 calc R U . . .
H32B H 0.9248 0.4254 0.9062 0.036 Uiso 1 1 calc R U . . .
C33 C 0.9804(5) 0.3551(6) 0.8272(5) 0.050(3) Uani 1 1 d . . . . .
H33A H 1.0399 0.3818 0.8586 0.075 Uiso 1 1 calc R U . . .
H33B H 0.9521 0.4059 0.7810 0.075 Uiso 1 1 calc R U . . .
H33C H 0.9838 0.2806 0.8054 0.075 Uiso 1 1 calc R U . . .
O5 O 0.2332(4) 0.5337(5) 0.1629(3) 0.0406(14) Uani 1 1 d . . . . .
C34 C 0.2187(6) 0.5822(7) 0.0833(5) 0.047(2) Uani 1 1 d . . . . .
H34A H 0.1785 0.5345 0.0394 0.056 Uiso 1 1 calc R U . . .
H34B H 0.2753 0.5877 0.0738 0.056 Uiso 1 1 calc R U . . .
C35 C 0.1794(6) 0.6955(7) 0.0795(5) 0.051(2) Uani 1 1 d . . . . .
H35A H 0.1697 0.7286 0.0251 0.076 Uiso 1 1 calc R U . . .
H35B H 0.2196 0.7426 0.1228 0.076 Uiso 1 1 calc R U . . .
H35C H 0.1231 0.6895 0.0882 0.076 Uiso 1 1 calc R U . . .
H3O H 0.563(4) 1.187(5) 0.674(4) 0.00(3) Uiso 1 1 d . . . . .
H4O H 0.335(4) 0.590(5) 0.247(4) 0.00(3) Uiso 1 1 d . . . . .
H5O H 0.238(5) 0.453(8) 0.163(5) 0.08(3) Uiso 1 1 d . . . . .

loop_
_atom_site_aniso_label
_atom_site_aniso_U_11
_atom_site_aniso_U_22
_atom_site_aniso_U_33
_atom_site_aniso_U_23
_atom_site_aniso_U_13
_atom_site_aniso_U_12
O1 0.019(4) 0.021(3) 0.032(3) -0.017(3) 0.013(3) -0.008(4)
O2 0.023(4) 0.015(3) 0.035(3) 0.001(3) 0.015(3) -0.009(3)
O3 0.017(4) 0.038(4) 0.052(4) -0.009(3) 0.023(4) -0.010(4)
O4 0.035(4) 0.034(4) 0.036(4) -0.021(3) 0.008(4) -0.005(4)
N1 0.020(6) 0.010(5) 0.016(4) 0.011(4) 0.003(4) 0.006(5)
N2 0.015(5) 0.023(5) 0.019(4) 0.002(4) 0.007(3) -0.002(5)
N3 0.016(6) 0.020(6) 0.041(5) 0.001(4) 0.003(4) 0.012(5)
C1 0.013(6) 0.027(6) 0.024(5) 0.001(5) 0.010(5) -0.006(6)
C2 0.012(5) 0.030(6) 0.027(5) -0.009(5) 0.012(5) -0.012(5)
C3 0.019(8) 0.019(7) 0.025(6) 0.000(6) -0.004(5) -0.018(6)
C4 0.033(7) 0.020(6) 0.020(5) -0.009(5) 0.017(5) 0.007(6)
C5 0.020(6) 0.015(5) 0.030(5) 0.001(5) 0.012(6) -0.001(5)
C6 0.023(7) 0.020(6) 0.030(7) 0.001(5) 0.009(5) 0.006(4)
C7 0.042(8) 0.019(6) 0.016(6) -0.004(6) 0.011(7) 0.021(6)
C8 0.024(6) 0.018(5) 0.022(5) -0.012(5) 0.005(6) -0.003(6)
C9 0.010(7) 0.019(6) 0.019(6) -0.001(5) 0.012(5) -0.004(6)
C10 0.034(8) 0.005(7) 0.017(5) -0.007(5) 0.001(7) -0.004(7)
C11 0.004(6) 0.014(5) 0.023(7) 0.000(5) 0.004(6) -0.002(5)
C12 0.023(9) 0.008(6) 0.015(6) -0.006(5) -0.002(7) 0.003(6)
C13 0.012(7) 0.016(5) 0.019(5) -0.004(5) 0.006(5) -0.001(5)
C14 0.013(7) 0.010(6) 0.011(5) 0.002(5) 0.000(5) 0.001(6)
C15 0.011(6) 0.019(6) 0.020(6) 0.000(5) 0.003(4) -0.003(4)
C16 0.031(7) 0.018(5) 0.027(5) 0.003(4) 0.007(5) 0.004(5)
C17 0.011(5) 0.031(6) 0.028(5) 0.006(5) 0.004(5) 0.008(5)
C18 0.008(7) 0.028(6) 0.021(6) -0.006(5) 0.005(4) -0.004(4)
C19 0.017(8) 0.015(6) 0.015(6) -0.003(5) 0.002(6) 0.001(7)
C20 0.005(7) 0.022(8) 0.019(6) -0.011(6) 0.005(6) -0.009(6)
C21 0.035(7) 0.010(6) 0.019(5) 0.007(4) 0.014(5) 0.005(7)
C22 0.024(8) 0.012(6) 0.019(5) 0.002(4) 0.008(4) 0.000(6)
C23 0.026(7) 0.023(6) 0.023(5) 0.000(5) 0.012(5) -0.001(7)
C24 0.018(8) 0.011(8) 0.016(5) 0.000(5) 0.005(5) 0.007(7)
C25 0.018(7) 0.017(6) 0.027(5) 0.000(5) 0.011(4) -0.003(7)
C26 0.019(7) 0.022(8) 0.021(5) -0.004(4) 0.006(5) 0.002(7)
C27 0.024(7) 0.019(7) 0.017(5) -0.004(4) 0.005(5) -0.001(7)
C28 0.025(7) 0.008(5) 0.022(5) -0.004(4) 0.000(4) 0.009(7)
C29 0.013(9) 0.026(9) 0.020(5) -0.008(5) 0.006(5) -0.001(7)
C30 0.037(5) 0.025(7) 0.034(6) 0.006(4) 0.011(5) 0.015(4)
C31 0.042(6) 0.037(5) 0.047(6) 0.016(4) 0.016(5) 0.013(4)
C32 0.019(6) 0.035(5) 0.031(5) 0.001(4) 0.003(5) 0.010(4)
C33 0.030(5) 0.055(6) 0.062(6) -0.001(5) 0.013(6) 0.011(4)
O5 0.069(4) 0.021(4) 0.035(4) -0.007(3) 0.023(3) -0.007(3)
C34 0.066(6) 0.035(6) 0.045(7) 0.008(5) 0.028(5) 0.009(5)
C35 0.059(6) 0.032(6) 0.061(6) -0.001(4) 0.022(5) 0.007(5)

loop_
_atom_type_symbol
_atom_type_description
_atom_type_scat_dispersion_real
_atom_type_scat_dispersion_imag
_atom_type_scat_source
C C 0.0033 0.0016 'International Tables Vol C Tables 4.2.6.8 and 6.1.1.4'
H H 0.0000 0.0000 'International Tables Vol C Tables 4.2.6.8 and 6.1.1.4'
N N 0.0061 0.0033 'International Tables Vol C Tables 4.2.6.8 and 6.1.1.4'
O O 0.0106 0.0060 'International Tables Vol C Tables 4.2.6.8 and 6.1.1.4'

loop_
_geom_angle_atom_site_label_1
_geom_angle_atom_site_label_2
_geom_angle_atom_site_label_3
_geom_angle
_geom_angle_site_symmetry_1
_geom_angle_site_symmetry_3
_geom_angle_publ_flag
C10 O1 C12 117.2(7) . . ?
C3 O3 H3O 118(5) . . ?
C7 O4 H4O 116(5) . . ?
C20 N1 N2 116.5(6) . . ?
C20 N1 C13 114.7(7) . . ?
N2 N1 C13 127.4(7) . . ?
C21 N2 N1 118.9(6) . . ?
C29 N3 C32 121.4(7) . . ?
C29 N3 C30 121.8(7) . . ?
C32 N3 C30 116.4(7) . . ?
C2 C1 C9 123.2(6) . . ?
C2 C1 H1 118.4 . . ?
C9 C1 H1 118.4 . . ?
C1 C2 C3 118.3(7) . . ?
C1 C2 H2 120.9 . . ?
C3 C2 H2 120.9 . . ?
O3 C3 C4 123.3(10) . . ?
O3 C3 C2 115.6(10) . . ?
C4 C3 C2 121.1(7) . . ?
C3 C4 C10 118.9(7) . . ?
C3 C4 H4 120.6 . . ?
C10 C4 H4 120.6 . . ?
C6 C5 C11 122.7(7) . . ?
C6 C5 H5 118.7 . . ?
C11 C5 H5 118.7 . . ?
C5 C6 C7 119.0(7) . . ?
C5 C6 H6 120.5 . . ?
C7 C6 H6 120.5 . . ?
C8 C7 O4 117.8(10) . . ?
C8 C7 C6 119.8(7) . . ?
O4 C7 C6 122.4(10) . . ?
C7 C8 C12 120.2(8) . . ?
C7 C8 H8 119.9 . . ?
C12 C8 H8 119.9 . . ?
C10 C9 C1 116.4(7) . . ?
C10 C9 C13 121.2(9) . . ?
C1 C9 C13 122.3(8) . . ?
O1 C10 C9 124.2(9) . . ?
O1 C10 C4 113.7(9) . . ?
C9 C10 C4 122.2(8) . . ?
C12 C11 C5 116.4(7) . . ?
C12 C11 C13 121.9(8) . . ?
C5 C11 C13 121.7(9) . . ?
O1 C12 C8 115.0(9) . . ?
O1 C12 C11 123.1(9) . . ?
C8 C12 C11 121.9(8) . . ?
C9 C13 N1 113.8(6) . . ?
C9 C13 C11 110.8(7) . . ?
N1 C13 C11 110.4(6) . . ?
C9 C13 C14 109.0(7) . . ?
N1 C13 C14 98.4(6) . . ?
C11 C13 C14 113.9(7) . . ?
C15 C14 C19 120.7(7) . . ?
C15 C14 C13 127.5(9) . . ?
C19 C14 C13 111.7(8) . . ?
C14 C15 C16 118.2(6) . . ?
C14 C15 H15 120.9 . . ?
C16 C15 H15 120.9 . . ?
C17 C16 C15 121.2(7) . . ?
C17 C16 H16 119.4 . . ?
C15 C16 H16 119.4 . . ?
C18 C17 C16 120.2(7) . . ?
C18 C17 H17 119.9 . . ?
C16 C17 H17 119.9 . . ?
C19 C18 C17 118.0(7) . . ?
C19 C18 H18 121.0 . . ?
C17 C18 H18 121.0 . . ?
C14 C19 C18 121.7(8) . . ?
C14 C19 C20 109.1(8) . . ?
C18 C19 C20 129.1(10) . . ?
O2 C20 N1 123.2(8) . . ?
O2 C20 C19 131.0(9) . . ?
N1 C20 C19 105.8(8) . . ?
N2 C21 C22 122.5(7) . . ?
N2 C21 H21 118.7 . . ?
C22 C21 H21 118.7 . . ?
C23 C22 C21 122.9(7) . . ?
C23 C22 H22 118.5 . . ?
C21 C22 H22 118.5 . . ?
C22 C23 C24 129.1(7) . . ?
C22 C23 H23 115.5 . . ?
C24 C23 H23 115.5 . . ?
C25 C24 C27 115.9(7) . . ?
C25 C24 C23 120.3(9) . . ?
C27 C24 C23 123.9(9) . . ?
C26 C25 C24 122.9(7) . . ?
C26 C25 H25 118.5 . . ?
C24 C25 H25 118.5 . . ?
C25 C26 C29 121.6(7) . . ?
C25 C26 H26 119.2 . . ?
C29 C26 H26 119.2 . . ?
C28 C27 C24 121.9(7) . . ?
C28 C27 H27 119.1 . . ?
C24 C27 H27 119.1 . . ?
C27 C28 C29 121.9(7) . . ?
C27 C28 H28 119.0 . . ?
C29 C28 H28 119.0 . . ?
N3 C29 C26 122.8(9) . . ?
N3 C29 C28 121.5(9) . . ?
C26 C29 C28 115.8(8) . . ?
N3 C30 C31 112.2(6) . . ?
N3 C30 H30A 109.2 . . ?
C31 C30 H30A 109.2 . . ?
N3 C30 H30B 109.2 . . ?
C31 C30 H30B 109.2 . . ?
H30A C30 H30B 107.9 . . ?
C30 C31 H31A 109.5 . . ?
C30 C31 H31B 109.5 . . ?
H31A C31 H31B 109.5 . . ?
C30 C31 H31C 109.5 . . ?
H31A C31 H31C 109.5 . . ?
H31B C31 H31C 109.5 . . ?
N3 C32 C33 113.5(6) . . ?
N3 C32 H32A 108.9 . . ?
C33 C32 H32A 108.9 . . ?
N3 C32 H32B 108.9 . . ?
C33 C32 H32B 108.9 . . ?
H32A C32 H32B 107.7 . . ?
C32 C33 H33A 109.5 . . ?
C32 C33 H33B 109.5 . . ?
H33A C33 H33B 109.5 . . ?
C32 C33 H33C 109.5 . . ?
H33A C33 H33C 109.5 . . ?
H33B C33 H33C 109.5 . . ?
C34 O5 H5O 113(5) . . ?
O5 C34 C35 109.5(6) . . ?
O5 C34 H34A 109.8 . . ?
C35 C34 H34A 109.8 . . ?
O5 C34 H34B 109.8 . . ?
C35 C34 H34B 109.8 . . ?
H34A C34 H34B 108.2 . . ?
C34 C35 H35A 109.5 . . ?
C34 C35 H35B 109.5 . . ?
H35A C35 H35B 109.5 . . ?
C34 C35 H35C 109.5 . . ?
H35A C35 H35C 109.5 . . ?
H35B C35 H35C 109.5 . . ?

loop_
_geom_bond_atom_site_label_1
_geom_bond_atom_site_label_2
_geom_bond_distance
_geom_bond_site_symmetry_2
_geom_bond_publ_flag
O1 C10 1.379(9) . ?
O1 C12 1.379(8) . ?
O2 C20 1.223(9) . ?
O3 C3 1.364(8) . ?
O3 H3O 0.75(6) . ?
O4 C7 1.361(9) . ?
O4 H4O 0.77(6) . ?
N1 C20 1.370(8) . ?
N1 N2 1.386(7) . ?
N1 C13 1.504(9) . ?
N2 C21 1.288(8) . ?
N3 C29 1.362(8) . ?
N3 C32 1.458(8) . ?
N3 C30 1.471(8) . ?
C1 C2 1.365(9) . ?
C1 C9 1.395(9) . ?
C1 H1 0.9500 . ?
C2 C3 1.387(9) . ?
C2 H2 0.9500 . ?
C3 C4 1.374(10) . ?
C4 C10 1.387(9) . ?
C4 H4 0.9500 . ?
C5 C6 1.363(9) . ?
C5 C11 1.397(9) . ?
C5 H5 0.9500 . ?
C6 C7 1.399(10) . ?
C6 H6 0.9500 . ?
C7 C8 1.360(9) . ?
C8 C12 1.382(10) . ?
C8 H8 0.9500 . ?
C9 C10 1.382(9) . ?
C9 C13 1.503(9) . ?
C11 C12 1.385(9) . ?
C11 C13 1.510(9) . ?
C13 C14 1.521(9) . ?
C14 C15 1.370(9) . ?
C14 C19 1.377(9) . ?
C15 C16 1.391(9) . ?
C15 H15 0.9500 . ?
C16 C17 1.387(10) . ?
C16 H16 0.9500 . ?
C17 C18 1.385(9) . ?
C17 H17 0.9500 . ?
C18 C19 1.381(9) . ?
C18 H18 0.9500 . ?
C19 C20 1.463(10) . ?
C21 C22 1.424(10) . ?
C21 H21 0.9500 . ?
C22 C23 1.345(9) . ?
C22 H22 0.9500 . ?
C23 C24 1.453(10) . ?
C23 H23 0.9500 . ?
C24 C25 1.388(9) . ?
C24 C27 1.403(9) . ?
C25 C26 1.365(8) . ?
C25 H25 0.9500 . ?
C26 C29 1.401(9) . ?
C26 H26 0.9500 . ?
C27 C28 1.367(9) . ?
C27 H27 0.9500 . ?
C28 C29 1.410(9) . ?
C28 H28 0.9500 . ?
C30 C31 1.523(10) . ?
C30 H30A 0.9900 . ?
C30 H30B 0.9900 . ?
C31 H31A 0.9800 . ?
C31 H31B 0.9800 . ?
C31 H31C 0.9800 . ?
C32 C33 1.520(10) . ?
C32 H32A 0.9900 . ?
C32 H32B 0.9900 . ?
C33 H33A 0.9800 . ?
C33 H33B 0.9800 . ?
C33 H33C 0.9800 . ?
O5 C34 1.434(9) . ?
O5 H5O 0.97(9) . ?
C34 C35 1.497(9) . ?
C34 H34A 0.9900 . ?
C34 H34B 0.9900 . ?
C35 H35A 0.9800 . ?
C35 H35B 0.9800 . ?
C35 H35C 0.9800 . ?

loop_
_geom_torsion_atom_site_label_1
_geom_torsion_atom_site_label_2
_geom_torsion_atom_site_label_3
_geom_torsion_atom_site_label_4
_geom_torsion
_geom_torsion_site_symmetry_1
_geom_torsion_site_symmetry_2
_geom_torsion_site_symmetry_3
_geom_torsion_site_symmetry_4
_geom_torsion_publ_flag
C20 N1 N2 C21 -168.2(5) . . . . ?
C13 N1 N2 C21 25.8(9) . . . . ?
C9 C1 C2 C3 -0.5(10) . . . . ?
C1 C2 C3 O3 179.4(6) . . . . ?
C1 C2 C3 C4 0.1(9) . . . . ?
O3 C3 C4 C10 -178.2(6) . . . . ?
C2 C3 C4 C10 1.0(9) . . . . ?
C11 C5 C6 C7 -1.2(10) . . . . ?
C5 C6 C7 C8 1.6(9) . . . . ?
C5 C6 C7 O4 -179.0(6) . . . . ?
O4 C7 C8 C12 179.5(6) . . . . ?
C6 C7 C8 C12 -1.0(9) . . . . ?
C2 C1 C9 C10 -0.2(9) . . . . ?
C2 C1 C9 C13 -179.3(6) . . . . ?
C12 O1 C10 C9 10.4(9) . . . . ?
C12 O1 C10 C4 -170.5(5) . . . . ?
C1 C9 C10 O1 -179.6(6) . . . . ?
C13 C9 C10 O1 -0.5(10) . . . . ?
C1 C9 C10 C4 1.4(9) . . . . ?
C13 C9 C10 C4 -179.5(6) . . . . ?
C3 C4 C10 O1 179.1(5) . . . . ?
C3 C4 C10 C9 -1.8(10) . . . . ?
C6 C5 C11 C12 0.1(9) . . . . ?
C6 C5 C11 C13 -178.6(6) . . . . ?
C10 O1 C12 C8 170.0(5) . . . . ?
C10 O1 C12 C11 -9.3(8) . . . . ?
C7 C8 C12 O1 -179.3(5) . . . . ?
C7 C8 C12 C11 0.0(9) . . . . ?
C5 C11 C12 O1 179.7(6) . . . . ?
C13 C11 C12 O1 -1.6(9) . . . . ?
C5 C11 C12 C8 0.5(9) . . . . ?
C13 C11 C12 C8 179.2(6) . . . . ?
C10 C9 C13 N1 115.7(8) . . . . ?
C1 C9 C13 N1 -65.3(9) . . . . ?
C10 C9 C13 C11 -9.4(9) . . . . ?
C1 C9 C13 C11 169.5(6) . . . . ?
C10 C9 C13 C14 -135.5(7) . . . . ?
C1 C9 C13 C14 43.5(9) . . . . ?
C20 N1 C13 C9 117.3(7) . . . . ?
N2 N1 C13 C9 -76.5(8) . . . . ?
C20 N1 C13 C11 -117.3(7) . . . . ?
N2 N1 C13 C11 48.9(9) . . . . ?
C20 N1 C13 C14 2.1(7) . . . . ?
N2 N1 C13 C14 168.3(5) . . . . ?
C12 C11 C13 C9 10.5(9) . . . . ?
C5 C11 C13 C9 -170.8(6) . . . . ?
C12 C11 C13 N1 -116.6(7) . . . . ?
C5 C11 C13 N1 62.1(9) . . . . ?
C12 C11 C13 C14 133.8(7) . . . . ?
C5 C11 C13 C14 -47.5(9) . . . . ?
C9 C13 C14 C15 58.6(9) . . . . ?
N1 C13 C14 C15 177.5(6) . . . . ?
C11 C13 C14 C15 -65.7(10) . . . . ?
C9 C13 C14 C19 -116.9(6) . . . . ?
N1 C13 C14 C19 1.9(7) . . . . ?
C11 C13 C14 C19 118.7(7) . . . . ?
C19 C14 C15 C16 0.5(9) . . . . ?
C13 C14 C15 C16 -174.7(6) . . . . ?
C14 C15 C16 C17 1.9(9) . . . . ?
C15 C16 C17 C18 -2.5(9) . . . . ?
C16 C17 C18 C19 0.6(9) . . . . ?
C15 C14 C19 C18 -2.4(9) . . . . ?
C13 C14 C19 C18 173.5(6) . . . . ?
C15 C14 C19 C20 179.1(5) . . . . ?
C13 C14 C19 C20 -5.0(7) . . . . ?
C17 C18 C19 C14 1.8(8) . . . . ?
C17 C18 C19 C20 -180.0(6) . . . . ?
N2 N1 C20 O2 5.0(8) . . . . ?
C13 N1 C20 O2 172.7(6) . . . . ?
N2 N1 C20 C19 -172.8(5) . . . . ?
C13 N1 C20 C19 -5.1(7) . . . . ?
C14 C19 C20 O2 -171.5(6) . . . . ?
C18 C19 C20 O2 10.1(11) . . . . ?
C14 C19 C20 N1 6.1(7) . . . . ?
C18 C19 C20 N1 -172.3(6) . . . . ?
N1 N2 C21 C22 -179.0(5) . . . . ?
N2 C21 C22 C23 -173.5(6) . . . . ?
C21 C22 C23 C24 179.3(6) . . . . ?
C22 C23 C24 C25 -169.2(7) . . . . ?
C22 C23 C24 C27 11.8(11) . . . . ?
C27 C24 C25 C26 0.1(9) . . . . ?
C23 C24 C25 C26 -179.0(6) . . . . ?
C24 C25 C26 C29 0.8(10) . . . . ?
C25 C24 C27 C28 0.1(9) . . . . ?
C23 C24 C27 C28 179.1(6) . . . . ?
C24 C27 C28 C29 -1.0(9) . . . . ?
C32 N3 C29 C26 13.2(9) . . . . ?
C30 N3 C29 C26 -173.4(6) . . . . ?
C32 N3 C29 C28 -168.0(6) . . . . ?
C30 N3 C29 C28 5.5(9) . . . . ?
C25 C26 C29 N3 177.3(6) . . . . ?
C25 C26 C29 C28 -1.6(9) . . . . ?
C27 C28 C29 N3 -177.2(5) . . . . ?
C27 C28 C29 C26 1.7(9) . . . . ?
C29 N3 C30 C31 -85.2(7) . . . . ?
C32 N3 C30 C31 88.6(7) . . . . ?
C29 N3 C32 C33 -94.8(7) . . . . ?
C30 N3 C32 C33 91.4(7) . . . . ?
